data_7122831
loop_
_publ_author_name
'Gar\,con, Mart\'i'
'Bakewell, Clare'
'White, Andrew J. P.'
'Crimmin, Mark Richard'

_publ_section_title
;
 Unravelling Nucleophilic Aromatic Substitution Pathways with Bimetallic
 Nucleophiles
;
_journal_name_full 'Chemical Communications'
_journal_paper_doi 10.1039/C8CC09701A
_journal_year 2019
_chemical_formula_moiety 'C60 H68 Fe2 Mg2 N4 O4, 2(C7 H8)'
_chemical_formula_sum 'C74 H84 Fe2 Mg2 N4 O4'
_chemical_formula_weight 1253.77
_space_group_crystal_system monoclinic
_space_group_IT_number 14
_space_group_name_Hall '-P 2yn'
_space_group_name_H-M_alt 'P 1 21/n 1'
_symmetry_space_group_name_Hall '-P 2yn'
_symmetry_space_group_name_H-M 'P 1 21/n 1'
_atom_sites_solution_hydrogens geom
_audit_creation_method SHELXL-2014/7
_audit_update_record
;
2018-11-02 deposited with the CCDC.
2019-01-14 downloaded from the CCDC.
;
_cell_angle_alpha 90
_cell_angle_beta 110.447(2)
_cell_angle_gamma 90
_cell_formula_units_Z 2
_cell_length_a 12.5460(2)
_cell_length_b 21.0025(3)
_cell_length_c 13.5886(3)
_cell_measurement_reflns_used 3276
_cell_measurement_temperature 173(2)
_cell_measurement_theta_max 73.0320
_cell_measurement_theta_min 4.0350
_cell_volume 3354.97(11)
_computing_cell_refinement 'CrysAlisPro, Rigaku OD'
_computing_data_collection 'CrysAlisPro, Rigaku OD'
_computing_data_reduction 'CrysAlisPro, Rigaku OD'
_computing_molecular_graphics 'Bruker SHELXTL'
_computing_publication_material 'CIFTAB-2014 (Sheldrick, 2014)'
_computing_structure_refinement 'SHELXL-2014/7 (Sheldrick, 2014)'
_computing_structure_solution 'SHELXS-2014 (Sheldrick, 2014)'
_diffrn_ambient_temperature 173(2)
_diffrn_detector_area_resol_mean 10.4115
_diffrn_measured_fraction_theta_full 0.984
_diffrn_measured_fraction_theta_max 0.950
_diffrn_measurement_device_type 'Agilent Xcalibur PX Ultra A'
_diffrn_measurement_method 'omega scans'
_diffrn_radiation_type CuK\a
_diffrn_radiation_wavelength 1.54184
_diffrn_reflns_av_R_equivalents 0.0393
_diffrn_reflns_av_unetI/netI 0.0607
_diffrn_reflns_Laue_measured_fraction_full 0.984
_diffrn_reflns_Laue_measured_fraction_max 0.950
_diffrn_reflns_limit_h_max 13
_diffrn_reflns_limit_h_min -15
_diffrn_reflns_limit_k_max 25
_diffrn_reflns_limit_k_min -20
_diffrn_reflns_limit_l_max 15
_diffrn_reflns_limit_l_min -16
_diffrn_reflns_number 10979
_diffrn_reflns_point_group_measured_fraction_full 0.984
_diffrn_reflns_point_group_measured_fraction_max 0.950
_diffrn_reflns_theta_full 67.684
_diffrn_reflns_theta_max 73.842
_diffrn_reflns_theta_min 4.060
_diffrn_source 'Enhance Ultra (Cu) X-ray Source'
_exptl_absorpt_coefficient_mu 4.044
_exptl_absorpt_correction_T_max 0.850
_exptl_absorpt_correction_T_min 0.682
_exptl_absorpt_correction_type analytical
_exptl_absorpt_process_details
; 
CrysAlisPro 1.171.38.43 (Rigaku Oxford Diffraction, 2015) 
Analytical numeric absorption correction using a multifaceted crystal 
model based on expressions derived by R.C. Clark & J.S. Reid. 
(Clark, R. C. & Reid, J. S. (1995). Acta Cryst. A51, 887-897) 
Empirical absorption correction using spherical harmonics, 
implemented in SCALE3 ABSPACK scaling algorithm. 
;
_exptl_crystal_colour Yellow
_exptl_crystal_density_diffrn 1.241
_exptl_crystal_description blocks
_exptl_crystal_F_000 1328
_exptl_crystal_size_max 0.17
_exptl_crystal_size_mid 0.10
_exptl_crystal_size_min 0.05
_refine_diff_density_max 0.266
_refine_diff_density_min -0.379
_refine_diff_density_rms 0.048
_refine_ls_extinction_method none
_refine_ls_goodness_of_fit_ref 1.021
_refine_ls_hydrogen_treatment constr
_refine_ls_matrix_type full
_refine_ls_number_parameters 397
_refine_ls_number_reflns 6459
_refine_ls_number_restraints 0
_refine_ls_restrained_S_all 1.021
_refine_ls_R_factor_all 0.0612
_refine_ls_R_factor_gt 0.0406
_refine_ls_shift/su_max 0.001
_refine_ls_shift/su_mean 0.000
_refine_ls_structure_factor_coef Fsqd
_refine_ls_weighting_details 'w=1/[\s^2^(Fo^2^)+(0.0344P)^2^+0.1330P] where P=(Fo^2^+2Fc^2^)/3'
_refine_ls_weighting_scheme calc
_refine_ls_wR_factor_gt 0.0885
_refine_ls_wR_factor_ref 0.0992
_reflns_Friedel_coverage 0.000
_reflns_number_gt 4952
_reflns_number_total 6459
_reflns_threshold_expression 'I > 2\s(I)'
_cod_data_source_file c8cc09701a2.cif
_cod_data_source_block S1
_cod_original_cell_volume 3354.98(12)
_cod_database_code 7122831
_shelx_shelxl_version_number 2014/7
_shelx_space_group_comment
; 
The symmetry employed for this shelxl refinement is uniquely defined 
by the following loop, which should always be used as a source of 
symmetry information in preference to the above space-group names. 
They are only intended as comments. 
;

loop_
_space_group_symop_operation_xyz
'x, y, z'
'-x+1/2, y+1/2, -z+1/2'
'-x, -y, -z'
'x-1/2, -y-1/2, z-1/2'

loop_
_atom_site_label
_atom_site_type_symbol
_atom_site_fract_x
_atom_site_fract_y
_atom_site_fract_z
_atom_site_U_iso_or_equiv
_atom_site_adp_type
_atom_site_occupancy
_atom_site_site_symmetry_order
_atom_site_calc_flag
_atom_site_refinement_flags_posn
_atom_site_refinement_flags_adp
Mg1 Mg 0.57808(6) 0.61072(3) 0.52412(5) 0.02508(15) Uani 1 1 d . .
Fe1 Fe 0.56529(3) 0.39669(2) 0.66557(3) 0.02620(9) Uani 1 1 d . .
N1 N 0.56736(16) 0.67169(9) 0.63812(15) 0.0278(4) Uani 1 1 d . .
C1 C 0.6565(2) 0.68211(11) 0.72429(18) 0.0303(5) Uani 1 1 d . .
C2 C 0.7677(2) 0.66172(12) 0.73784(18) 0.0325(5) Uani 1 1 d . .
H2A H 0.8200 0.6633 0.8080 0.039 Uiso 1 1 calc R U
C3 C 0.81280(19) 0.63951(11) 0.66341(19) 0.0320(5) Uani 1 1 d . .
N3 N 0.75024(15) 0.62556(9) 0.56384(15) 0.0291(4) Uani 1 1 d . .
C4 C 0.6419(2) 0.71924(14) 0.8139(2) 0.0421(6) Uani 1 1 d . .
H4A H 0.6114 0.7616 0.7891 0.063 Uiso 1 1 calc R U
H4B H 0.7158 0.7236 0.8705 0.063 Uiso 1 1 calc R U
H4C H 0.5891 0.6966 0.8404 0.063 Uiso 1 1 calc R U
C5 C 0.9412(2) 0.63272(14) 0.6997(2) 0.0424(6) Uani 1 1 d . .
H5A H 0.9720 0.6643 0.6638 0.051 Uiso 1 1 calc R U
H5B H 0.9606 0.5899 0.6830 0.051 Uiso 1 1 calc R U
H5C H 0.9738 0.6396 0.7757 0.051 Uiso 1 1 calc R U
C6 C 0.46045(19) 0.69916(11) 0.63225(17) 0.0290(5) Uani 1 1 d . .
C7 C 0.4308(2) 0.75902(12) 0.58556(18) 0.0327(5) Uani 1 1 d . .
C8 C 0.3253(2) 0.78433(13) 0.5769(2) 0.0392(6) Uani 1 1 d . .
H8A H 0.3048 0.8252 0.5461 0.047 Uiso 1 1 calc R U
C9 C 0.2493(2) 0.75177(15) 0.6120(2) 0.0442(6) Uani 1 1 d . .
C10 C 0.2810(2) 0.69329(15) 0.6584(2) 0.0435(6) Uani 1 1 d . .
H10A H 0.2298 0.6707 0.6833 0.052 Uiso 1 1 calc R U
C11 C 0.3862(2) 0.66611(13) 0.6702(2) 0.0370(5) Uani 1 1 d . .
C12 C 0.5108(2) 0.79525(13) 0.5454(2) 0.0435(6) Uani 1 1 d . .
H12A H 0.4763 0.8361 0.5161 0.065 Uiso 1 1 calc R U
H12B H 0.5257 0.7703 0.4906 0.065 Uiso 1 1 calc R U
H12C H 0.5825 0.8030 0.6033 0.065 Uiso 1 1 calc R U
C13 C 0.1335(3) 0.7793(2) 0.5971(3) 0.0662(10) Uani 1 1 d . .
H13A H 0.1401 0.8254 0.6083 0.099 Uiso 1 1 calc R U
H13B H 0.1037 0.7599 0.6478 0.099 Uiso 1 1 calc R U
H13C H 0.0817 0.7704 0.5256 0.099 Uiso 1 1 calc R U
C14 C 0.4168(3) 0.60240(15) 0.7238(3) 0.0531(7) Uani 1 1 d . .
H14A H 0.4313 0.6074 0.7991 0.080 Uiso 1 1 calc R U
H14B H 0.4852 0.5859 0.7136 0.080 Uiso 1 1 calc R U
H14C H 0.3537 0.5726 0.6936 0.080 Uiso 1 1 calc R U
C15 C 0.80847(18) 0.61565(11) 0.49094(18) 0.0301(5) Uani 1 1 d . .
C16 C 0.8278(2) 0.55367(12) 0.4628(2) 0.0338(5) Uani 1 1 d . .
C17 C 0.8791(2) 0.54533(13) 0.3880(2) 0.0375(5) Uani 1 1 d . .
H17A H 0.8931 0.5033 0.3695 0.045 Uiso 1 1 calc R U
C18 C 0.9105(2) 0.59663(14) 0.3397(2) 0.0390(6) Uani 1 1 d . .
C19 C 0.8903(2) 0.65732(13) 0.3682(2) 0.0366(5) Uani 1 1 d . .
H19A H 0.9112 0.6928 0.3355 0.044 Uiso 1 1 calc R U
C20 C 0.84016(19) 0.66815(12) 0.4436(2) 0.0336(5) Uani 1 1 d . .
C21 C 0.7934(3) 0.49686(12) 0.5121(2) 0.0437(6) Uani 1 1 d . .
H21A H 0.7104 0.4923 0.4839 0.066 Uiso 1 1 calc R U
H21B H 0.8187 0.5028 0.5884 0.066 Uiso 1 1 calc R U
H21C H 0.8286 0.4584 0.4962 0.066 Uiso 1 1 calc R U
C22 C 0.9656(3) 0.58589(16) 0.2579(2) 0.0501(7) Uani 1 1 d . .
H22A H 0.9078 0.5891 0.1875 0.075 Uiso 1 1 calc R U
H22B H 1.0002 0.5434 0.2674 0.075 Uiso 1 1 calc R U
H22C H 1.0244 0.6182 0.2660 0.075 Uiso 1 1 calc R U
C23 C 0.8223(2) 0.73562(12) 0.4735(2) 0.0407(6) Uani 1 1 d . .
H23A H 0.8858 0.7481 0.5365 0.061 Uiso 1 1 calc R U
H23B H 0.7510 0.7381 0.4877 0.061 Uiso 1 1 calc R U
H23C H 0.8184 0.7644 0.4156 0.061 Uiso 1 1 calc R U
C24 C 0.56883(19) 0.47330(11) 0.62771(17) 0.0283(4) Uani 1 1 d . .
O24 O 0.57730(15) 0.52725(8) 0.60441(13) 0.0353(4) Uani 1 1 d . .
C25 C 0.6695(2) 0.37387(11) 0.6145(2) 0.0348(5) Uani 1 1 d . .
O25 O 0.74298(16) 0.35881(9) 0.58645(16) 0.0464(5) Uani 1 1 d . .
C26 C 0.4358(2) 0.38893(13) 0.7296(2) 0.0378(5) Uani 1 1 d . .
H26A H 0.3681 0.4137 0.7082 0.045 Uiso 1 1 calc R U
C27 C 0.5401(2) 0.40481(13) 0.8104(2) 0.0405(6) Uani 1 1 d . .
H27A H 0.5537 0.4421 0.8525 0.049 Uiso 1 1 calc R U
C28 C 0.6195(2) 0.35635(14) 0.8176(2) 0.0419(6) Uani 1 1 d . .
H28A H 0.6957 0.3548 0.8652 0.050 Uiso 1 1 calc R U
C29 C 0.5646(2) 0.31017(12) 0.7406(2) 0.0407(6) Uani 1 1 d . .
H29A H 0.5985 0.2723 0.7272 0.049 Uiso 1 1 calc R U
C30 C 0.4510(2) 0.32959(12) 0.6867(2) 0.0370(5) Uani 1 1 d . .
H30A H 0.3953 0.3070 0.6320 0.044 Uiso 1 1 calc R U
C40 C 0.8608(3) 0.4897(2) 0.8725(3) 0.0656(9) Uani 1 1 d . .
H40A H 0.8174 0.4625 0.8135 0.098 Uiso 1 1 calc R U
H40B H 0.9366 0.4714 0.9072 0.098 Uiso 1 1 calc R U
H40C H 0.8682 0.5324 0.8465 0.098 Uiso 1 1 calc R U
C41 C 0.7999(2) 0.49394(14) 0.9496(2) 0.0443(6) Uani 1 1 d . .
C42 C 0.7195(3) 0.54067(15) 0.9400(3) 0.0519(7) Uani 1 1 d . .
H42A H 0.7050 0.5715 0.8857 0.062 Uiso 1 1 calc R U
C43 C 0.6598(3) 0.54323(16) 1.0084(3) 0.0605(8) Uani 1 1 d . .
H43A H 0.6042 0.5755 1.0004 0.073 Uiso 1 1 calc R U
C44 C 0.6804(3) 0.49952(18) 1.0877(3) 0.0626(9) Uani 1 1 d . .
H44A H 0.6397 0.5015 1.1348 0.075 Uiso 1 1 calc R U
C45 C 0.7602(3) 0.45285(18) 1.0985(3) 0.0607(8) Uani 1 1 d . .
H45A H 0.7746 0.4223 1.1532 0.073 Uiso 1 1 calc R U
C46 C 0.8197(3) 0.45022(16) 1.0301(2) 0.0521(7) Uani 1 1 d . .
H46A H 0.8751 0.4179 1.0386 0.063 Uiso 1 1 calc R U

loop_
_atom_site_aniso_label
_atom_site_aniso_U_11
_atom_site_aniso_U_22
_atom_site_aniso_U_33
_atom_site_aniso_U_23
_atom_site_aniso_U_13
_atom_site_aniso_U_12
Mg1 0.0262(3) 0.0229(3) 0.0255(3) -0.0008(3) 0.0083(3) -0.0023(3)
Fe1 0.02945(17) 0.02220(16) 0.02533(17) 0.00176(14) 0.00752(13) -0.00112(14)
N1 0.0295(9) 0.0264(9) 0.0272(9) -0.0005(7) 0.0096(8) -0.0020(7)
C1 0.0376(12) 0.0254(11) 0.0276(11) 0.0011(9) 0.0109(10) -0.0041(9)
C2 0.0334(11) 0.0335(12) 0.0266(11) -0.0004(9) 0.0053(9) -0.0040(10)
C3 0.0303(11) 0.0298(11) 0.0336(12) 0.0047(9) 0.0085(10) -0.0024(9)
N3 0.0260(9) 0.0303(9) 0.0302(10) -0.0008(8) 0.0088(8) -0.0017(7)
C4 0.0441(13) 0.0501(15) 0.0300(12) -0.0087(11) 0.0103(11) 0.0009(12)
C5 0.0289(12) 0.0525(16) 0.0408(14) 0.0015(12) 0.0059(11) -0.0007(11)
C6 0.0318(11) 0.0309(11) 0.0253(11) -0.0067(9) 0.0112(9) -0.0003(9)
C7 0.0330(11) 0.0352(12) 0.0282(11) -0.0061(9) 0.0084(10) -0.0006(10)
C8 0.0394(13) 0.0408(14) 0.0343(13) -0.0046(11) 0.0089(10) 0.0085(11)
C9 0.0359(13) 0.0621(18) 0.0365(14) -0.0099(13) 0.0148(11) 0.0064(12)
C10 0.0383(13) 0.0549(16) 0.0434(15) -0.0041(12) 0.0216(12) -0.0043(12)
C11 0.0400(12) 0.0412(13) 0.0348(13) -0.0012(11) 0.0193(11) -0.0040(11)
C12 0.0458(14) 0.0350(13) 0.0520(16) 0.0070(12) 0.0202(13) 0.0020(11)
C13 0.0472(16) 0.094(3) 0.065(2) 0.007(2) 0.0290(16) 0.0222(18)
C14 0.0584(17) 0.0460(16) 0.068(2) 0.0120(15) 0.0381(16) -0.0006(14)
C15 0.0243(9) 0.0338(12) 0.0328(12) 0.0002(9) 0.0106(9) -0.0005(9)
C16 0.0306(11) 0.0351(12) 0.0354(13) 0.0031(10) 0.0113(10) 0.0046(10)
C17 0.0360(12) 0.0366(13) 0.0422(14) 0.0001(11) 0.0165(11) 0.0064(10)
C18 0.0327(11) 0.0482(15) 0.0374(13) 0.0037(11) 0.0138(10) 0.0045(11)
C19 0.0318(11) 0.0411(14) 0.0393(13) 0.0065(11) 0.0155(10) -0.0013(10)
C20 0.0279(11) 0.0342(12) 0.0382(13) 0.0011(10) 0.0112(10) -0.0030(9)
C21 0.0523(15) 0.0328(13) 0.0517(16) 0.0044(12) 0.0254(13) 0.0069(12)
C22 0.0517(16) 0.0610(18) 0.0465(16) 0.0039(14) 0.0285(14) 0.0094(14)
C23 0.0407(13) 0.0331(13) 0.0494(16) -0.0028(11) 0.0173(12) -0.0074(11)
C24 0.0285(10) 0.0305(12) 0.0242(10) -0.0010(9) 0.0072(8) 0.0003(9)
O24 0.0452(9) 0.0228(8) 0.0364(9) 0.0025(7) 0.0125(8) -0.0043(7)
C25 0.0370(12) 0.0268(11) 0.0368(13) 0.0030(9) 0.0081(10) -0.0018(10)
O25 0.0448(10) 0.0426(10) 0.0587(12) 0.0035(9) 0.0270(10) 0.0066(8)
C26 0.0425(13) 0.0403(14) 0.0347(12) 0.0037(11) 0.0184(11) -0.0003(11)
C27 0.0536(15) 0.0424(14) 0.0278(12) -0.0022(10) 0.0170(11) -0.0078(12)
C28 0.0393(13) 0.0504(15) 0.0312(12) 0.0137(11) 0.0065(10) -0.0018(12)
C29 0.0502(15) 0.0282(12) 0.0458(15) 0.0118(11) 0.0193(12) 0.0038(11)
C30 0.0411(13) 0.0340(12) 0.0368(13) 0.0016(10) 0.0146(11) -0.0099(11)
C40 0.0591(19) 0.087(3) 0.060(2) -0.0044(18) 0.0333(17) -0.0103(18)
C41 0.0399(13) 0.0510(16) 0.0424(15) -0.0047(12) 0.0147(12) -0.0096(12)
C42 0.0532(16) 0.0452(16) 0.0568(18) 0.0035(14) 0.0186(15) -0.0049(13)
C43 0.0617(19) 0.0449(17) 0.080(2) -0.0072(16) 0.0311(18) 0.0037(15)
C44 0.074(2) 0.064(2) 0.064(2) -0.0082(17) 0.0421(18) -0.0025(18)
C45 0.071(2) 0.064(2) 0.0527(19) 0.0106(16) 0.0279(17) 0.0008(17)
C46 0.0515(16) 0.0546(18) 0.0506(17) 0.0023(14) 0.0182(14) 0.0072(14)

loop_
_atom_type_symbol
_atom_type_description
_atom_type_scat_dispersion_real
_atom_type_scat_dispersion_imag
_atom_type_scat_source
C C 0.0181 0.0091 'International Tables Vol C Tables 4.2.6.8 and 6.1.1.4'
H H 0.0000 0.0000 'International Tables Vol C Tables 4.2.6.8 and 6.1.1.4'
Fe Fe -1.1336 3.1974 'International Tables Vol C Tables 4.2.6.8 and 6.1.1.4'
Mg Mg 0.1719 0.1771 'International Tables Vol C Tables 4.2.6.8 and 6.1.1.4'
N N 0.0311 0.0180 'International Tables Vol C Tables 4.2.6.8 and 6.1.1.4'
O O 0.0492 0.0322 'International Tables Vol C Tables 4.2.6.8 and 6.1.1.4'

loop_
_geom_angle_atom_site_label_1
_geom_angle_atom_site_label_2
_geom_angle_atom_site_label_3
_geom_angle
_geom_angle_site_symmetry_1
_geom_angle_site_symmetry_3
N1 Mg1 N3 92.70(8) . .
N1 Mg1 O24 96.73(8) . .
N3 Mg1 O24 100.83(8) . .
N1 Mg1 Fe1 125.83(6) . 3_666
N3 Mg1 Fe1 124.90(6) . 3_666
O24 Mg1 Fe1 110.23(6) . 3_666
N1 Mg1 C24 137.54(7) . 3_666
N3 Mg1 C24 129.63(8) . 3_666
O24 Mg1 C24 74.67(7) . 3_666
Fe1 Mg1 C24 35.95(5) 3_666 3_666
C24 Fe1 C25 92.14(11) . .
C24 Fe1 C29 168.81(11) . .
C25 Fe1 C29 94.97(11) . .
C24 Fe1 C26 107.79(11) . .
C25 Fe1 C26 159.64(11) . .
C29 Fe1 C26 66.04(10) . .
C24 Fe1 C30 140.35(11) . .
C25 Fe1 C30 120.77(11) . .
C29 Fe1 C30 39.53(11) . .
C26 Fe1 C30 39.41(10) . .
C24 Fe1 C27 103.60(11) . .
C25 Fe1 C27 140.40(12) . .
C29 Fe1 C27 65.56(11) . .
C26 Fe1 C27 39.54(10) . .
C30 Fe1 C27 66.04(10) . .
C24 Fe1 C28 130.08(11) . .
C25 Fe1 C28 104.38(11) . .
C29 Fe1 C28 39.43(11) . .
C26 Fe1 C28 66.12(10) . .
C30 Fe1 C28 66.37(10) . .
C27 Fe1 C28 38.86(11) . .
C24 Fe1 Mg1 80.63(8) . 3_666
C25 Fe1 Mg1 86.80(8) . 3_666
C29 Fe1 Mg1 108.36(8) . 3_666
C26 Fe1 Mg1 92.22(7) . 3_666
C30 Fe1 Mg1 79.94(7) . 3_666
C27 Fe1 Mg1 131.14(8) . 3_666
C28 Fe1 Mg1 145.66(8) . 3_666
C1 N1 C6 117.79(19) . .
C1 N1 Mg1 120.88(16) . .
C6 N1 Mg1 121.03(14) . .
N1 C1 C2 123.9(2) . .
N1 C1 C4 119.7(2) . .
C2 C1 C4 116.4(2) . .
C3 C2 C1 129.7(2) . .
N3 C3 C2 124.1(2) . .
N3 C3 C5 119.3(2) . .
C2 C3 C5 116.6(2) . .
C3 N3 C15 117.97(19) . .
C3 N3 Mg1 119.29(15) . .
C15 N3 Mg1 122.47(15) . .
C11 C6 C7 120.6(2) . .
C11 C6 N1 120.7(2) . .
C7 C6 N1 118.8(2) . .
C8 C7 C6 118.4(2) . .
C8 C7 C12 120.7(2) . .
C6 C7 C12 120.9(2) . .
C9 C8 C7 122.1(3) . .
C10 C9 C8 118.4(2) . .
C10 C9 C13 120.9(3) . .
C8 C9 C13 120.7(3) . .
C9 C10 C11 121.9(3) . .
C10 C11 C6 118.7(2) . .
C10 C11 C14 119.3(2) . .
C6 C11 C14 122.0(2) . .
C16 C15 C20 120.1(2) . .
C16 C15 N3 120.1(2) . .
C20 C15 N3 119.8(2) . .
C17 C16 C15 119.0(2) . .
C17 C16 C21 120.3(2) . .
C15 C16 C21 120.8(2) . .
C18 C17 C16 121.9(2) . .
C19 C18 C17 118.2(2) . .
C19 C18 C22 121.2(3) . .
C17 C18 C22 120.6(3) . .
C18 C19 C20 122.1(2) . .
C19 C20 C15 118.8(2) . .
C19 C20 C23 119.8(2) . .
C15 C20 C23 121.4(2) . .
O24 C24 Fe1 176.5(2) . .
O24 C24 Mg1 119.48(16) . 3_666
Fe1 C24 Mg1 63.42(7) . 3_666
C24 O24 Mg1 164.69(17) . .
O25 C25 Fe1 176.1(2) . .
C30 C26 C27 107.7(2) . .
C30 C26 Fe1 70.33(14) . .
C27 C26 Fe1 70.46(14) . .
C28 C27 C26 108.8(2) . .
C28 C27 Fe1 70.83(15) . .
C26 C27 Fe1 69.99(14) . .
C27 C28 C29 107.2(2) . .
C27 C28 Fe1 70.31(14) . .
C29 C28 Fe1 69.21(14) . .
C30 C29 C28 109.1(2) . .
C30 C29 Fe1 70.85(14) . .
C28 C29 Fe1 71.35(14) . .
C29 C30 C26 107.3(2) . .
C29 C30 Fe1 69.62(14) . .
C26 C30 Fe1 70.26(14) . .
C42 C41 C46 118.1(3) . .
C42 C41 C40 120.6(3) . .
C46 C41 C40 121.2(3) . .
C41 C42 C43 120.9(3) . .
C44 C43 C42 120.3(3) . .
C43 C44 C45 119.6(3) . .
C44 C45 C46 120.1(3) . .
C45 C46 C41 121.0(3) . .

loop_
_geom_bond_atom_site_label_1
_geom_bond_atom_site_label_2
_geom_bond_distance
_geom_bond_site_symmetry_2
Mg1 N1 2.050(2) .
Mg1 N3 2.0588(19) .
Mg1 O24 2.0668(17) .
Mg1 Fe1 2.5815(8) 3_666
Mg1 C24 2.848(2) 3_666
Fe1 C24 1.695(2) .
Fe1 C25 1.748(3) .
Fe1 C29 2.085(2) .
Fe1 C26 2.100(2) .
Fe1 C30 2.101(2) .
Fe1 C27 2.106(2) .
Fe1 C28 2.113(2) .
Fe1 Mg1 2.5815(8) 3_666
N1 C1 1.325(3) .
N1 C6 1.437(3) .
C1 C2 1.409(3) .
C1 C4 1.510(3) .
C2 C3 1.400(3) .
C3 N3 1.338(3) .
C3 C5 1.517(3) .
N3 C15 1.437(3) .
C6 C11 1.396(3) .
C6 C7 1.399(3) .
C7 C8 1.393(3) .
C7 C12 1.506(4) .
C8 C9 1.386(4) .
C9 C10 1.375(4) .
C9 C13 1.509(4) .
C10 C11 1.396(4) .
C11 C14 1.508(4) .
C15 C16 1.402(3) .
C15 C20 1.403(3) .
C16 C17 1.391(4) .
C16 C21 1.504(4) .
C17 C18 1.389(4) .
C18 C19 1.381(4) .
C18 C22 1.517(4) .
C19 C20 1.395(3) .
C20 C23 1.512(4) .
C24 O24 1.191(3) .
C24 Mg1 2.848(2) 3_666
C25 O25 1.158(3) .
C26 C30 1.417(4) .
C26 C27 1.423(4) .
C27 C28 1.403(4) .
C28 C29 1.416(4) .
C29 C30 1.416(4) .
C40 C41 1.500(4) .
C41 C42 1.380(4) .
C41 C46 1.383(4) .
C42 C43 1.385(5) .
C43 C44 1.369(5) .
C44 C45 1.372(5) .
C45 C46 1.382(5) .
